data_7720171
loop_
_publ_author_name
'Chakraborty, Soumi'
'Mao, Erqian'
'Gray, Thomas G.'
'Teets, Thomas S.'

_publ_section_title
;
 Luminescent N-heterocyclic carbene Cu(I) complexes with N^O chelating
 ligands exhibit microsecond lifetimes and photocatalytic activity.
;
_journal_issue 7
_journal_name_full 'Dalton transactions (Cambridge, England : 2003)'
_journal_page_first 2908
_journal_page_last 2918
_journal_paper_doi 10.1039/d5dt02991k
_journal_volume 55
_journal_year 2026
_chemical_formula_sum 'C40 H44 Cu N3 O'
_chemical_formula_weight 646.32
_space_group_crystal_system monoclinic
_space_group_IT_number 14
_space_group_name_Hall '-P 2yn'
_space_group_name_H-M_alt 'P 1 21/n 1'
_atom_sites_solution_hydrogens geom
_audit_creation_method SHELXL-2018/3
_audit_update_record
;
2025-01-21 deposited with the CCDC.	2026-01-26 downloaded from the CCDC.
;
_cell_angle_alpha 90
_cell_angle_beta 102.750(4)
_cell_angle_gamma 90
_cell_formula_units_Z 4
_cell_length_a 10.437(3)
_cell_length_b 15.572(5)
_cell_length_c 21.915(7)
_cell_measurement_reflns_used 5059
_cell_measurement_temperature 123(2)
_cell_measurement_theta_max 27.02
_cell_measurement_theta_min 2.39
_cell_volume 3473.9(19)
_computing_cell_refinement 'Bruker SAINT'
_computing_data_collection 'Bruker APEX2'
_computing_data_reduction 'Bruker SAINT'
_computing_molecular_graphics 'Bruker SHELXTL'
_computing_publication_material 'Bruker SHELXTL'
_computing_structure_refinement 'SHELXL-2018/3 (Sheldrick, 2018)'
_computing_structure_solution 'SHELXT 2018/2 (Sheldrick, 2018)'
_diffrn_ambient_temperature 123(2)
_diffrn_measured_fraction_theta_full 0.999
_diffrn_measured_fraction_theta_max 0.998
_diffrn_measurement_device_type 'Bruker APEX-II CCD'
_diffrn_measurement_method '\f and \w scans'
_diffrn_radiation_type MoK\a
_diffrn_radiation_wavelength 0.71073
_diffrn_reflns_av_R_equivalents 0.0376
_diffrn_reflns_av_unetI/netI 0.0470
_diffrn_reflns_Laue_measured_fraction_full 0.999
_diffrn_reflns_Laue_measured_fraction_max 0.998
_diffrn_reflns_limit_h_max 13
_diffrn_reflns_limit_h_min -12
_diffrn_reflns_limit_k_max 19
_diffrn_reflns_limit_k_min -15
_diffrn_reflns_limit_l_max 28
_diffrn_reflns_limit_l_min -28
_diffrn_reflns_number 20557
_diffrn_reflns_point_group_measured_fraction_full 0.999
_diffrn_reflns_point_group_measured_fraction_max 0.998
_diffrn_reflns_theta_full 25.242
_diffrn_reflns_theta_max 27.102
_diffrn_reflns_theta_min 1.618
_exptl_absorpt_coefficient_mu 0.663
_exptl_absorpt_correction_T_max 0.7456
_exptl_absorpt_correction_T_min 0.6601
_exptl_absorpt_correction_type multi-scan
_exptl_absorpt_process_details sadabs
_exptl_crystal_colour red
_exptl_crystal_density_diffrn 1.236
_exptl_crystal_description plate
_exptl_crystal_F_000 1368
_exptl_crystal_size_max 0.310
_exptl_crystal_size_mid 0.250
_exptl_crystal_size_min 0.090
_refine_diff_density_max 0.589
_refine_diff_density_min -0.457
_refine_diff_density_rms 0.055
_refine_ls_extinction_method none
_refine_ls_goodness_of_fit_ref 1.036
_refine_ls_hydrogen_treatment constr
_refine_ls_matrix_type full
_refine_ls_number_parameters 414
_refine_ls_number_reflns 7643
_refine_ls_number_restraints 0
_refine_ls_restrained_S_all 1.036
_refine_ls_R_factor_all 0.0587
_refine_ls_R_factor_gt 0.0400
_refine_ls_shift/su_max 0.001
_refine_ls_shift/su_mean 0.000
_refine_ls_structure_factor_coef Fsqd
_refine_ls_weighting_details 'w=1/[\s^2^(Fo^2^)+(0.0418P)^2^+0.9338P] where P=(Fo^2^+2Fc^2^)/3'
_refine_ls_weighting_scheme calc
_refine_ls_wR_factor_gt 0.0901
_refine_ls_wR_factor_ref 0.0987
_reflns_Friedel_coverage 0.000
_reflns_number_gt 5793
_reflns_number_total 7643
_reflns_threshold_expression 'I > 2\s(I)'
_cod_data_source_file d5dt02991k6.cif
_cod_data_source_block Cu2
_cod_original_cell_volume 3473.9(18)
_cod_original_sg_symbol_H-M 'P 21/n'
_cod_database_code 7720171
_shelx_shelxl_version_number 2018/3
_shelx_space_group_comment
; 
The symmetry employed for this shelxl refinement is uniquely defined 
by the following loop, which should always be used as a source of 
symmetry information in preference to the above space-group names. 
They are only intended as comments. 
;
_shelx_estimated_absorpt_t_min 0.821
_shelx_estimated_absorpt_t_max 0.943

loop_
_space_group_symop_operation_xyz
'x, y, z'
'-x+1/2, y+1/2, -z+1/2'
'-x, -y, -z'
'x-1/2, -y-1/2, z-1/2'

loop_
_atom_site_label
_atom_site_type_symbol
_atom_site_fract_x
_atom_site_fract_y
_atom_site_fract_z
_atom_site_U_iso_or_equiv
_atom_site_adp_type
_atom_site_occupancy
_atom_site_site_symmetry_order
_atom_site_calc_flag
_atom_site_refinement_flags_posn
_atom_site_refinement_flags_adp
_atom_site_refinement_flags_occupancy
_atom_site_disorder_assembly
_atom_site_disorder_group
O1 O 0.79103(15) 0.46327(10) 0.69393(7) 0.0358(4) Uani 1 1 d . . . . .
Cu1 Cu 0.63302(3) 0.41998(2) 0.71927(2) 0.02364(8) Uani 1 1 d . . . . .
N1 N 0.52353(19) 0.50849(10) 0.66600(8) 0.0296(4) Uani 1 1 d . . . . .
N2 N 0.60276(16) 0.24004(10) 0.74304(7) 0.0197(3) Uani 1 1 d . . . . .
N3 N 0.67564(16) 0.30531(10) 0.82930(7) 0.0190(3) Uani 1 1 d . . . . .
C1 C 0.63098(18) 0.32065(12) 0.76665(8) 0.0185(4) Uani 1 1 d . . . . .
C2 C 0.6294(2) 0.17735(13) 0.78898(9) 0.0268(5) Uani 1 1 d . . . . .
H2 H 0.617830 0.117155 0.783206 0.032 Uiso 1 1 calc R U . . .
C3 C 0.6746(2) 0.21846(12) 0.84314(9) 0.0259(5) Uani 1 1 d . . . . .
H3 H 0.700956 0.192986 0.883354 0.031 Uiso 1 1 calc R U . . .
C11 C 0.4060(2) 0.52166(14) 0.67858(11) 0.0375(6) Uani 1 1 d . . . . .
H11 H 0.390850 0.499417 0.716740 0.045 Uiso 1 1 calc R U . . .
C12 C 0.3037(3) 0.56574(15) 0.63969(13) 0.0477(7) Uani 1 1 d . . . . .
H12 H 0.222201 0.574934 0.651163 0.057 Uiso 1 1 calc R U . . .
C13 C 0.3261(3) 0.59534(15) 0.58402(12) 0.0498(7) Uani 1 1 d . . . . .
H13 H 0.257347 0.623223 0.555185 0.060 Uiso 1 1 calc R U . . .
C14 C 0.4480(3) 0.58505(13) 0.56925(11) 0.0416(6) Uani 1 1 d . . . . .
C15 C 0.4715(4) 0.61588(16) 0.51106(11) 0.0549(8) Uani 1 1 d . . . . .
H15 H 0.402474 0.642699 0.481739 0.066 Uiso 1 1 calc R U . . .
C16 C 0.5903(4) 0.60718(16) 0.49765(11) 0.0570(9) Uani 1 1 d . . . . .
H16 H 0.602838 0.627897 0.458614 0.068 Uiso 1 1 calc R U . . .
C17 C 0.6980(3) 0.56816(15) 0.53958(10) 0.0453(7) Uani 1 1 d . . . . .
C18 C 0.8211(4) 0.56602(17) 0.52426(12) 0.0581(9) Uani 1 1 d . . . . .
H18 H 0.831073 0.588783 0.485347 0.070 Uiso 1 1 calc R U . . .
C19 C 0.9272(3) 0.53160(18) 0.56461(12) 0.0557(8) Uani 1 1 d . . . . .
H19 H 1.010685 0.531441 0.554025 0.067 Uiso 1 1 calc R U . . .
C20 C 0.9133(3) 0.49697(16) 0.62085(12) 0.0455(7) Uani 1 1 d . . . . .
H20 H 0.988283 0.472840 0.647998 0.055 Uiso 1 1 calc R U . . .
C21 C 0.7925(2) 0.49591(14) 0.63966(10) 0.0336(5) Uani 1 1 d . . . . .
C22 C 0.6794(3) 0.53333(13) 0.59814(10) 0.0341(5) Uani 1 1 d . . . . .
C23 C 0.5509(2) 0.54155(13) 0.61180(9) 0.0326(5) Uani 1 1 d . . . . .
C31 C 0.5496(2) 0.22213(12) 0.67787(8) 0.0207(4) Uani 1 1 d . . . . .
C32 C 0.4135(2) 0.21443(13) 0.65779(10) 0.0279(5) Uani 1 1 d . . . . .
C33 C 0.3640(2) 0.19516(14) 0.59472(10) 0.0331(5) Uani 1 1 d . . . . .
H33 H 0.271925 0.188824 0.579465 0.040 Uiso 1 1 calc R U . . .
C34 C 0.4473(2) 0.18524(13) 0.55441(10) 0.0328(5) Uani 1 1 d . . . . .
H34 H 0.412001 0.172764 0.511565 0.039 Uiso 1 1 calc R U . . .
C35 C 0.5811(2) 0.19320(13) 0.57555(9) 0.0296(5) Uani 1 1 d . . . . .
H35 H 0.636701 0.186019 0.546951 0.036 Uiso 1 1 calc R U . . .
C36 C 0.6369(2) 0.21162(12) 0.63816(9) 0.0232(4) Uani 1 1 d . . . . .
C41 C 0.71216(19) 0.37118(11) 0.87607(8) 0.0197(4) Uani 1 1 d . . . . .
C42 C 0.6236(2) 0.39004(13) 0.91393(9) 0.0242(4) Uani 1 1 d . . . . .
C43 C 0.6619(2) 0.45108(14) 0.96067(9) 0.0298(5) Uani 1 1 d . . . . .
H43 H 0.605033 0.464555 0.987686 0.036 Uiso 1 1 calc R U . . .
C44 C 0.7814(2) 0.49242(13) 0.96846(10) 0.0315(5) Uani 1 1 d . . . . .
H44 H 0.805754 0.534045 1.000635 0.038 Uiso 1 1 calc R U . . .
C45 C 0.8661(2) 0.47371(13) 0.92976(9) 0.0274(5) Uani 1 1 d . . . . .
H45 H 0.947486 0.503306 0.935416 0.033 Uiso 1 1 calc R U . . .
C46 C 0.83408(19) 0.41221(12) 0.88265(9) 0.0216(4) Uani 1 1 d . . . . .
C51 C 0.2355(3) 0.30779(18) 0.68283(17) 0.0679(9) Uani 1 1 d . . . . .
H51A H 0.292237 0.358258 0.684496 0.102 Uiso 1 1 calc R U . . .
H51B H 0.177212 0.315573 0.711875 0.102 Uiso 1 1 calc R U . . .
H51C H 0.182661 0.300756 0.640230 0.102 Uiso 1 1 calc R U . . .
C52 C 0.3205(2) 0.22761(17) 0.70146(12) 0.0421(6) Uani 1 1 d . . . . .
H52 H 0.374855 0.236969 0.744598 0.051 Uiso 1 1 calc R U . . .
C53 C 0.2340(3) 0.14909(19) 0.70332(16) 0.0650(9) Uani 1 1 d . . . . .
H53A H 0.179735 0.138460 0.661458 0.097 Uiso 1 1 calc R U . . .
H53B H 0.177075 0.159468 0.732651 0.097 Uiso 1 1 calc R U . . .
H53C H 0.289552 0.098916 0.717057 0.097 Uiso 1 1 calc R U . . .
C54 C 0.8415(3) 0.12935(17) 0.68415(13) 0.0500(7) Uani 1 1 d . . . . .
H54A H 0.794367 0.105168 0.714199 0.075 Uiso 1 1 calc R U . . .
H54B H 0.934751 0.135510 0.704148 0.075 Uiso 1 1 calc R U . . .
H54C H 0.832119 0.090949 0.648003 0.075 Uiso 1 1 calc R U . . .
C55 C 0.7842(2) 0.21729(14) 0.66248(10) 0.0307(5) Uani 1 1 d . . . . .
H55 H 0.800431 0.255803 0.699914 0.037 Uiso 1 1 calc R U . . .
C56 C 0.8550(3) 0.25625(18) 0.61526(13) 0.0504(7) Uani 1 1 d . . . . .
H56A H 0.845410 0.218182 0.578925 0.076 Uiso 1 1 calc R U . . .
H56B H 0.948359 0.263215 0.634712 0.076 Uiso 1 1 calc R U . . .
H56C H 0.816609 0.312425 0.601771 0.076 Uiso 1 1 calc R U . . .
C61 C 0.3857(3) 0.4157(2) 0.87157(15) 0.0618(8) Uani 1 1 d . . . . .
H61A H 0.384739 0.463871 0.900251 0.093 Uiso 1 1 calc R U . . .
H61B H 0.298760 0.388761 0.861394 0.093 Uiso 1 1 calc R U . . .
H61C H 0.408181 0.436825 0.833111 0.093 Uiso 1 1 calc R U . . .
C62 C 0.4876(2) 0.34993(15) 0.90258(10) 0.0331(5) Uani 1 1 d . . . . .
H62 H 0.485156 0.300860 0.872908 0.040 Uiso 1 1 calc R U . . .
C63 C 0.4533(3) 0.31528(19) 0.96209(12) 0.0585(8) Uani 1 1 d . . . . .
H63A H 0.518578 0.272279 0.981101 0.088 Uiso 1 1 calc R U . . .
H63B H 0.366061 0.288764 0.951795 0.088 Uiso 1 1 calc R U . . .
H63C H 0.453370 0.362535 0.991634 0.088 Uiso 1 1 calc R U . . .
C64 C 1.0128(2) 0.31161(15) 0.86897(13) 0.0447(6) Uani 1 1 d . . . . .
H64A H 1.067579 0.327003 0.909829 0.067 Uiso 1 1 calc R U . . .
H64B H 1.069077 0.294859 0.840629 0.067 Uiso 1 1 calc R U . . .
H64C H 0.955402 0.263495 0.873932 0.067 Uiso 1 1 calc R U . . .
C65 C 0.9288(2) 0.38884(13) 0.84169(9) 0.0260(4) Uani 1 1 d . . . . .
H65 H 0.875084 0.371215 0.799958 0.031 Uiso 1 1 calc R U . . .
C66 C 1.0157(2) 0.46403(15) 0.83077(11) 0.0366(5) Uani 1 1 d . . . . .
H66A H 0.960319 0.513786 0.815510 0.055 Uiso 1 1 calc R U . . .
H66B H 1.065674 0.447589 0.799653 0.055 Uiso 1 1 calc R U . . .
H66C H 1.076535 0.478850 0.870177 0.055 Uiso 1 1 calc R U . . .

loop_
_atom_site_aniso_label
_atom_site_aniso_U_11
_atom_site_aniso_U_22
_atom_site_aniso_U_33
_atom_site_aniso_U_23
_atom_site_aniso_U_13
_atom_site_aniso_U_12
O1 0.0370(9) 0.0415(9) 0.0292(8) 0.0076(7) 0.0077(7) -0.0079(7)
Cu1 0.03399(16) 0.01752(13) 0.01826(13) 0.00257(9) 0.00328(10) -0.00161(10)
N1 0.0412(12) 0.0201(9) 0.0244(9) 0.0016(7) 0.0004(8) -0.0013(8)
N2 0.0238(9) 0.0185(8) 0.0168(8) -0.0002(6) 0.0043(7) -0.0019(6)
N3 0.0237(9) 0.0174(8) 0.0161(8) 0.0019(6) 0.0050(6) 0.0022(6)
C1 0.0184(10) 0.0192(10) 0.0183(9) -0.0017(7) 0.0048(8) 0.0002(7)
C2 0.0411(13) 0.0162(10) 0.0245(10) 0.0037(8) 0.0099(9) -0.0003(9)
C3 0.0404(13) 0.0164(10) 0.0217(10) 0.0033(8) 0.0082(9) 0.0022(8)
C11 0.0429(15) 0.0286(12) 0.0372(13) -0.0025(10) 0.0005(11) 0.0017(10)
C12 0.0458(16) 0.0369(14) 0.0517(16) -0.0053(12) -0.0080(13) 0.0081(11)
C13 0.0615(19) 0.0251(13) 0.0479(16) -0.0003(11) -0.0200(13) 0.0069(11)
C14 0.0684(19) 0.0172(11) 0.0293(12) 0.0006(9) -0.0105(12) -0.0054(11)
C15 0.100(3) 0.0236(13) 0.0278(13) 0.0034(10) -0.0147(15) -0.0110(14)
C16 0.119(3) 0.0261(13) 0.0207(12) 0.0018(10) 0.0036(15) -0.0252(15)
C17 0.085(2) 0.0279(13) 0.0222(11) -0.0062(9) 0.0096(13) -0.0232(12)
C18 0.105(3) 0.0483(17) 0.0284(13) -0.0154(12) 0.0303(16) -0.0412(17)
C19 0.075(2) 0.0617(19) 0.0388(15) -0.0212(14) 0.0303(15) -0.0332(16)
C20 0.0561(17) 0.0463(15) 0.0397(14) -0.0151(11) 0.0225(13) -0.0207(12)
C21 0.0473(15) 0.0284(12) 0.0266(11) -0.0058(9) 0.0109(10) -0.0149(10)
C22 0.0594(16) 0.0195(11) 0.0227(11) -0.0041(8) 0.0072(10) -0.0161(10)
C23 0.0554(16) 0.0151(10) 0.0218(10) -0.0003(8) -0.0035(10) -0.0085(9)
C31 0.0279(11) 0.0151(9) 0.0176(9) -0.0001(7) 0.0020(8) -0.0033(8)
C32 0.0283(12) 0.0235(11) 0.0306(11) 0.0000(9) 0.0036(9) -0.0042(8)
C33 0.0315(13) 0.0283(12) 0.0331(12) 0.0015(9) -0.0063(10) -0.0042(9)
C34 0.0493(15) 0.0209(11) 0.0215(10) 0.0006(8) -0.0066(10) -0.0053(10)
C35 0.0469(14) 0.0224(11) 0.0205(10) -0.0012(8) 0.0096(10) -0.0026(9)
C36 0.0313(12) 0.0167(10) 0.0214(10) -0.0003(8) 0.0054(9) -0.0024(8)
C41 0.0262(11) 0.0160(10) 0.0155(9) 0.0006(7) 0.0017(8) 0.0051(8)
C42 0.0292(11) 0.0233(10) 0.0202(10) 0.0000(8) 0.0053(8) 0.0049(8)
C43 0.0340(13) 0.0335(12) 0.0225(10) -0.0043(9) 0.0074(9) 0.0077(9)
C44 0.0403(14) 0.0254(11) 0.0252(11) -0.0070(9) -0.0004(10) 0.0049(9)
C45 0.0283(12) 0.0239(11) 0.0264(11) -0.0014(9) -0.0019(9) 0.0002(9)
C46 0.0236(10) 0.0196(10) 0.0198(9) 0.0044(8) 0.0011(8) 0.0058(8)
C51 0.054(2) 0.0477(18) 0.113(3) -0.0116(17) 0.0421(19) -0.0008(14)
C52 0.0261(13) 0.0566(16) 0.0446(14) -0.0037(12) 0.0099(11) -0.0058(11)
C53 0.057(2) 0.0535(18) 0.095(2) 0.0132(17) 0.0416(18) -0.0030(14)
C54 0.0326(15) 0.0570(18) 0.0556(16) 0.0093(13) -0.0007(12) 0.0038(12)
C55 0.0277(12) 0.0381(13) 0.0278(11) -0.0082(9) 0.0091(9) -0.0034(9)
C56 0.0389(15) 0.0617(18) 0.0569(17) 0.0064(14) 0.0243(13) -0.0037(13)
C61 0.0277(15) 0.084(2) 0.071(2) 0.0143(17) 0.0052(14) 0.0051(14)
C62 0.0284(12) 0.0428(14) 0.0313(12) -0.0078(10) 0.0133(10) -0.0026(10)
C63 0.070(2) 0.0613(19) 0.0502(17) 0.0043(14) 0.0253(15) -0.0205(15)
C64 0.0408(15) 0.0373(14) 0.0617(17) 0.0104(12) 0.0239(13) 0.0147(11)
C65 0.0241(11) 0.0296(11) 0.0240(10) 0.0009(9) 0.0050(9) -0.0002(8)
C66 0.0294(13) 0.0404(14) 0.0410(13) 0.0078(11) 0.0099(10) 0.0000(10)

loop_
_atom_type_symbol
_atom_type_description
_atom_type_scat_dispersion_real
_atom_type_scat_dispersion_imag
_atom_type_scat_source
C C 0.0033 0.0016 'International Tables Vol C Tables 4.2.6.8 and 6.1.1.4'
H H 0.0000 0.0000 'International Tables Vol C Tables 4.2.6.8 and 6.1.1.4'
N N 0.0061 0.0033 'International Tables Vol C Tables 4.2.6.8 and 6.1.1.4'
O O 0.0106 0.0060 'International Tables Vol C Tables 4.2.6.8 and 6.1.1.4'
Cu Cu 0.3201 1.2651 'International Tables Vol C Tables 4.2.6.8 and 6.1.1.4'

loop_
_geom_angle_atom_site_label_1
_geom_angle_atom_site_label_2
_geom_angle_atom_site_label_3
_geom_angle
_geom_angle_site_symmetry_1
_geom_angle_site_symmetry_3
_geom_angle_publ_flag
C21 O1 Cu1 124.91(15) . . ?
C1 Cu1 O1 123.59(7) . . ?
C1 Cu1 N1 145.39(8) . . ?
O1 Cu1 N1 90.32(7) . . ?
C11 N1 C23 119.7(2) . . ?
C11 N1 Cu1 114.85(15) . . ?
C23 N1 Cu1 124.09(16) . . ?
C1 N2 C2 112.37(16) . . ?
C1 N2 C31 123.88(15) . . ?
C2 N2 C31 123.75(16) . . ?
C1 N3 C3 111.85(15) . . ?
C1 N3 C41 124.53(15) . . ?
C3 N3 C41 123.53(15) . . ?
N2 C1 N3 102.51(15) . . ?
N2 C1 Cu1 125.42(13) . . ?
N3 C1 Cu1 131.24(14) . . ?
C3 C2 N2 106.39(17) . . ?
C2 C3 N3 106.88(17) . . ?
N1 C11 C12 124.5(2) . . ?
C13 C12 C11 116.9(3) . . ?
C12 C13 C14 120.8(2) . . ?
C13 C14 C23 119.8(2) . . ?
C13 C14 C15 120.9(3) . . ?
C23 C14 C15 119.2(3) . . ?
C16 C15 C14 120.6(3) . . ?
C15 C16 C17 122.6(2) . . ?
C18 C17 C16 119.5(3) . . ?
C18 C17 C22 121.0(3) . . ?
C16 C17 C22 119.5(3) . . ?
C19 C18 C17 120.7(2) . . ?
C18 C19 C20 120.1(3) . . ?
C19 C20 C21 122.8(3) . . ?
O1 C21 C20 117.7(2) . . ?
O1 C21 C22 124.2(2) . . ?
C20 C21 C22 118.0(2) . . ?
C23 C22 C21 124.95(19) . . ?
C23 C22 C17 117.6(2) . . ?
C21 C22 C17 117.4(2) . . ?
N1 C23 C14 118.1(2) . . ?
N1 C23 C22 121.6(2) . . ?
C14 C23 C22 120.4(2) . . ?
C32 C31 C36 123.34(18) . . ?
C32 C31 N2 118.12(17) . . ?
C36 C31 N2 118.53(17) . . ?
C31 C32 C33 117.3(2) . . ?
C31 C32 C52 122.45(19) . . ?
C33 C32 C52 120.2(2) . . ?
C34 C33 C32 120.7(2) . . ?
C35 C34 C33 120.74(19) . . ?
C34 C35 C36 121.4(2) . . ?
C35 C36 C31 116.56(19) . . ?
C35 C36 C55 121.89(19) . . ?
C31 C36 C55 121.53(17) . . ?
C46 C41 C42 123.04(18) . . ?
C46 C41 N3 119.28(16) . . ?
C42 C41 N3 117.67(17) . . ?
C43 C42 C41 117.31(19) . . ?
C43 C42 C62 120.55(18) . . ?
C41 C42 C62 122.05(18) . . ?
C44 C43 C42 121.0(2) . . ?
C43 C44 C45 120.51(19) . . ?
C44 C45 C46 121.1(2) . . ?
C45 C46 C41 116.94(18) . . ?
C45 C46 C65 121.42(18) . . ?
C41 C46 C65 121.62(17) . . ?
C32 C52 C53 111.9(2) . . ?
C32 C52 C51 110.8(2) . . ?
C53 C52 C51 110.4(2) . . ?
C36 C55 C56 113.00(19) . . ?
C36 C55 C54 110.76(18) . . ?
C56 C55 C54 110.7(2) . . ?
C42 C62 C61 109.3(2) . . ?
C42 C62 C63 113.07(19) . . ?
C61 C62 C63 110.3(2) . . ?
C46 C65 C64 110.40(17) . . ?
C46 C65 C66 113.20(18) . . ?
C64 C65 C66 110.78(19) . . ?

loop_
_geom_bond_atom_site_label_1
_geom_bond_atom_site_label_2
_geom_bond_distance
_geom_bond_site_symmetry_2
_geom_bond_publ_flag
O1 C21 1.297(2) . ?
O1 Cu1 1.9715(16) . ?
Cu1 C1 1.8656(19) . ?
Cu1 N1 1.9949(17) . ?
N1 C11 1.332(3) . ?
N1 C23 1.381(3) . ?
N2 C1 1.365(2) . ?
N2 C2 1.386(2) . ?
N2 C31 1.441(2) . ?
N3 C1 1.370(2) . ?
N3 C3 1.387(2) . ?
N3 C41 1.441(2) . ?
C2 C3 1.340(3) . ?
C11 C12 1.391(3) . ?
C12 C13 1.371(4) . ?
C13 C14 1.390(4) . ?
C14 C23 1.428(3) . ?
C14 C15 1.433(4) . ?
C15 C16 1.342(4) . ?
C16 C17 1.422(4) . ?
C17 C18 1.399(4) . ?
C17 C22 1.445(3) . ?
C18 C19 1.365(4) . ?
C19 C20 1.382(3) . ?
C20 C21 1.410(3) . ?
C21 C22 1.444(3) . ?
C22 C23 1.443(3) . ?
C31 C32 1.397(3) . ?
C31 C36 1.401(3) . ?
C32 C33 1.397(3) . ?
C32 C52 1.520(3) . ?
C33 C34 1.378(3) . ?
C34 C35 1.377(3) . ?
C35 C36 1.397(3) . ?
C36 C55 1.515(3) . ?
C41 C46 1.403(3) . ?
C41 C42 1.403(3) . ?
C42 C43 1.390(3) . ?
C42 C62 1.520(3) . ?
C43 C44 1.380(3) . ?
C44 C45 1.384(3) . ?
C45 C46 1.394(3) . ?
C46 C65 1.519(3) . ?
C51 C52 1.534(4) . ?
C52 C53 1.526(4) . ?
C54 C55 1.527(3) . ?
C55 C56 1.524(3) . ?
C61 C62 1.524(3) . ?
C62 C63 1.525(3) . ?
C64 C65 1.530(3) . ?
C65 C66 1.531(3) . ?
